data_7220984
loop_
_publ_author_name
'Wang, Chen'
'tong, yu'
'Huang, Yixian'
'Zhang, Hong'
'Yang, Yanzhao'

_publ_section_title
;
 Selone behavior towards palladium(II) extraction with hydrophobic ionic
 liquids and mechanism studies
;
_journal_name_full 'RSC Adv.'
_journal_paper_doi 10.1039/C5RA06334E
_journal_year 2015
_chemical_formula_moiety 'C16 H28 Cl4 N4 Pd2 Se2'
_chemical_formula_sum 'C16 H28 Cl4 N4 Pd2 Se2'
_chemical_formula_weight 788.94
_chemical_name_systematic bis(1-butyl-3-methyl-imidazole-2-selone)-dichloro-dipalladium
_space_group_crystal_system monoclinic
_space_group_IT_number 14
_space_group_name_Hall '-P 2ybc'
_space_group_name_H-M_alt 'P 1 21/c 1'
_symmetry_space_group_name_Hall '-P 2ybc'
_symmetry_space_group_name_H-M 'P 1 21/c 1'
_atom_sites_solution_hydrogens mixed
_audit_creation_date 2015-06-30
_audit_creation_method
;
Olex2 1.2
(compiled 2015.01.26 svn.r3150 for OlexSys, GUI svn.r4998)
;
_audit_update_record
;
2015-07-01 deposited with the CCDC.
2015-07-02 downloaded from the CCDC.
;
_cell_angle_alpha 90
_cell_angle_beta 103.285(2)
_cell_angle_gamma 90
_cell_formula_units_Z 4
_cell_length_a 12.6713(4)
_cell_length_b 15.2764(4)
_cell_length_c 13.6503(4)
_cell_measurement_reflns_used 325
_cell_measurement_temperature 173(2)
_cell_measurement_theta_max 15.03
_cell_measurement_theta_min 2.67
_cell_volume 2571.60(13)
_computing_molecular_graphics 'Olex2 (Dolomanov et al., 2009)'
_computing_publication_material 'Olex2 (Dolomanov et al., 2009)'
_computing_structure_refinement 'ShelXL (Sheldrick, 2008)'
_diffrn_ambient_temperature 173.15
_diffrn_measured_fraction_theta_full 0.970
_diffrn_measured_fraction_theta_max 0.997
_diffrn_measurement_device_type 'CCD area detector'
_diffrn_measurement_method 'phi and omega scans'
_diffrn_radiation_monochromator graphite
_diffrn_radiation_type MoK\a
_diffrn_radiation_wavelength 0.71073
_diffrn_reflns_av_R_equivalents 0.1915
_diffrn_reflns_av_unetI/netI 0.2662
_diffrn_reflns_laue_measured_fraction_full 0.970
_diffrn_reflns_laue_measured_fraction_max 0.997
_diffrn_reflns_limit_h_max 13
_diffrn_reflns_limit_h_min -15
_diffrn_reflns_limit_k_max 17
_diffrn_reflns_limit_k_min -18
_diffrn_reflns_limit_l_max 16
_diffrn_reflns_limit_l_min -9
_diffrn_reflns_number 11871
_diffrn_reflns_point_group_measured_fraction_full 0.970
_diffrn_reflns_point_group_measured_fraction_max 0.997
_diffrn_reflns_theta_full 25.242
_diffrn_reflns_theta_max 24.996
_diffrn_reflns_theta_min 2.667
_exptl_absorpt_coefficient_mu 4.656
_exptl_absorpt_correction_T_max 0.7071
_exptl_absorpt_correction_T_min 0.5418
_exptl_absorpt_correction_type multi-scan
_exptl_absorpt_process_details sadabs
_exptl_crystal_colour red
_exptl_crystal_density_diffrn 2.038
_exptl_crystal_density_method 'not measured'
_exptl_crystal_description block
_exptl_crystal_F_000 1520
_exptl_crystal_recrystallization_method 'Re-crystallisation from solvent: methanol'
_exptl_crystal_size_max 0.15
_exptl_crystal_size_mid 0.1
_exptl_crystal_size_min 0.08
_refine_diff_density_max 1.127
_refine_diff_density_min -1.021
_refine_diff_density_rms 0.236
_refine_ls_extinction_method none
_refine_ls_goodness_of_fit_ref 0.944
_refine_ls_hydrogen_treatment constr
_refine_ls_matrix_type full
_refine_ls_number_parameters 288
_refine_ls_number_reflns 4518
_refine_ls_number_restraints 152
_refine_ls_restrained_S_all 0.931
_refine_ls_R_factor_all 0.2128
_refine_ls_R_factor_gt 0.0743
_refine_ls_shift/su_max 0.899
_refine_ls_shift/su_mean 0.012
_refine_ls_structure_factor_coef Fsqd
_refine_ls_weighting_details 'w=1/[\s^2^(Fo^2^)+(0.0478P)^2^] where P=(Fo^2^+2Fc^2^)/3'
_refine_ls_weighting_scheme calc
_refine_ls_wR_factor_gt 0.1222
_refine_ls_wR_factor_ref 0.1695
_reflns_Friedel_coverage 0.000
_reflns_number_gt 1846
_reflns_number_total 4518
_reflns_threshold_expression 'I > 2\s(I)'
_cod_data_source_file c5ra06334e1.cif
_cod_data_source_block p
_cod_database_code 7220984
_shelxl_version_number 2013-4
_shelx_space_group_comment
;
The symmetry employed for this shelxl refinement is uniquely defined
by the following loop, which should always be used as a source of
symmetry information in preference to the above space-group names.
They are only intended as comments.
;
_shelx_estimated_absorpt_t_max 0.707
_shelx_estimated_absorpt_t_min 0.542
_olex2_refinement_description
;
1. Fixed Uiso
 At 1.2 times of:
  All C(H) groups, {H16A,H16B,H16C} of C16, All C(H,H) groups
 At 1.5 times of:
  {H16D,H16E,H16F} of C16A, {H8AA,H8AB,H8AC} of C8A, {H8A,H8B,H8C} of C8,
  {H1A,H1B,H1C} of C1, {H9A,H9B,H9C} of C9
2. Restrained distances
 N2-C6A
 2.35 with sigma of 0.01
 C5A-C7A
 2.35 with sigma of 0.01
 C6A-C8A
 2.35 with sigma of 0.01
 C13A-C15A
 2.35 with sigma of 0.01
 C14A-N4
 2.35 with sigma of 0.01
 C16A-C14A
 2.35 with sigma of 0.01
 C13A-C14A
 1.55 with sigma of 0.01
 C13-C14
 1.55 with sigma of 0.01
 C15A-C14A
 1.55 with sigma of 0.01
 C16A-C15A
 1.55 with sigma of 0.01
 C7-C8
 1.55 with sigma of 0.01
 C8A-C7A
 1.55 with sigma of 0.01
 C15-C13
 2.35 with sigma of 0.01
 C15-C14
 1.55 with sigma of 0.01
 C16-C15
 1.55 with sigma of 0.01
 C16-C14
 2.35 with sigma of 0.01
3. Uiso/Uaniso restraints and constraints
N2 \\sim C5 \\sim C5A \\sim C6 \\sim C6A \\sim C7 \\sim C7A \\sim C8 \\sim C8A:
within 1.7A with sigma of 0.004 and sigma for terminal atoms of 0.08
N3 \\sim C12: within 1.7A with sigma of 0.004 and sigma for terminal atoms of
0.08
C13 \\sim C13A \\sim C14 \\sim C14A \\sim C15 \\sim C15A \\sim C16 \\sim C16A:
within 1.7A with sigma of 0.004 and sigma for terminal atoms of 0.08
Uanis(C11) \\sim Ueq, Uanis(C10) \\sim Ueq, Uanis(N1) \\sim Ueq: with sigma of
0.01 and sigma for terminal atoms of 0.2
4. Others
 Fixed Sof: C5(0.5) H5A(0.5) H5B(0.5) C5A(0.5) H5AA(0.5) H5AB(0.5) C6(0.5)
 H6A(0.5) H6B(0.5) C6A(0.5) H6AA(0.5) H6AB(0.5) C7(0.5) H7A(0.5) H7B(0.5)
 C7A(0.5) H7AA(0.5) H7AB(0.5) C8(0.5) H8A(0.5) H8B(0.5) H8C(0.5) C8A(0.5)
 H8AA(0.5) H8AB(0.5) H8AC(0.5) C13(0.5) H13A(0.5) H13B(0.5) C13A(0.5) H13C(0.5)
 H13D(0.5) C14(0.5) H14A(0.5) H14B(0.5) C14A(0.5) H14C(0.5) H14D(0.5) C15(0.5)
 H15A(0.5) H15B(0.5) C15A(0.5) H15C(0.5) H15D(0.5) C16(0.5) H16A(0.5) H16B(0.5)
 H16C(0.5) C16A(0.5) H16D(0.5) H16E(0.5) H16F(0.5)
5.a Riding coordinates:
 C5(H5A,H5B), C5A(H5AA,H5AB), C6(H6A,H6B), C6A(H6AA,H6AB), C7(H7A,H7B),
 C7A(H7AA,H7AB), C8(H8A,H8B,H8C), C8A(H8AA,H8AB,H8AC), C10(H10), C13(H13A,H13B),
  C13A(H13C,H13D), C14(H14A,H14B), C14A(H14C,H14D), C15A(H15C,H15D), C16(H16A,
 H16B,H16C)
5.b Secondary CH2 refined with riding coordinates:
 C15(H15A,H15B)
5.c Aromatic/amide H refined with riding coordinates:
 C3(H3), C4(H4), C11(H11)
5.d Idealised Me refined as rotating group:
 C1(H1A,H1B,H1C), C9(H9A,H9B,H9C), C16A(H16D,H16E,H16F)
;
_olex2_submission_special_instructions 'No special instructions were received'

loop_
_space_group_symop_operation_xyz
'x, y, z'
'-x, y+1/2, -z+1/2'
'-x, -y, -z'
'x, -y-1/2, z-1/2'

loop_
_atom_site_label
_atom_site_type_symbol
_atom_site_fract_x
_atom_site_fract_y
_atom_site_fract_z
_atom_site_U_iso_or_equiv
_atom_site_adp_type
_atom_site_occupancy
_atom_site_site_symmetry_order
_atom_site_calc_flag
_atom_site_refinement_flags_posn
_atom_site_refinement_flags_adp
_atom_site_refinement_flags_occupancy
_atom_site_disorder_assembly
_atom_site_disorder_group
Pd1 Pd 0.61847(11) 0.04319(9) 0.95647(11) 0.0275(4) Uani 1 1 d . . . . .
Pd2 Pd 0.79823(11) -0.09234(9) 1.09305(10) 0.0273(4) Uani 1 1 d . . . . .
Se1 Se 0.71842(14) 0.04310(13) 1.12868(13) 0.0282(5) Uani 1 1 d . . . . .
Se2 Se 0.62067(14) -0.11184(12) 0.98638(14) 0.0294(5) Uani 1 1 d . . . . .
Cl1 Cl 0.8551(3) -0.2290(3) 1.0477(3) 0.0334(12) Uani 1 1 d . . . . .
Cl2 Cl 0.9650(3) -0.0574(3) 1.1993(3) 0.0370(13) Uani 1 1 d . . . . .
Cl3 Cl 0.6329(4) 0.1940(3) 0.9393(4) 0.0382(13) Uani 1 1 d . . . . .
Cl4 Cl 0.5092(4) 0.0249(3) 0.7969(3) 0.0404(13) Uani 1 1 d . . . . .
N1 N 0.9002(10) 0.1461(9) 1.0870(10) 0.023(4) Uani 1 1 d . U . . .
N2 N 0.8571(14) 0.1787(12) 1.2244(12) 0.057(4) Uani 1 1 d D U . . .
N3 N 0.7134(10) -0.1456(9) 0.8100(11) 0.029(3) Uani 1 1 d . U . . .
N4 N 0.5928(13) -0.2373(11) 0.8303(13) 0.056(5) Uani 1 1 d D . . . .
C1 C 0.9022(12) 0.1043(11) 0.9910(12) 0.028(4) Uani 1 1 d . . . . .
H1A H 0.9195 0.0421 1.0022 0.042 Uiso 1 1 calc GR . . . .
H1B H 0.9575 0.1324 0.9619 0.042 Uiso 1 1 calc GR . . . .
H1C H 0.8310 0.1105 0.9446 0.042 Uiso 1 1 calc GR . . . .
C2 C 0.8317(14) 0.1271(11) 1.1411(14) 0.031(5) Uani 1 1 d . . . . .
C3 C 0.9683(16) 0.2130(11) 1.1303(16) 0.040(5) Uani 1 1 d . . . . .
H3 H 1.0245 0.2391 1.1047 0.048 Uiso 1 1 calc R . . . .
C4 C 0.9386(17) 0.2340(14) 1.2169(19) 0.064(7) Uani 1 1 d . . . . .
H4 H 0.9690 0.2787 1.2632 0.077 Uiso 1 1 calc R . . . .
C5 C 0.790(4) 0.195(4) 1.300(4) 0.057(4) Uani 0.5 1 d . U P A 1
H5A H 0.7239 0.1640 1.2807 0.069 Uiso 0.5 1 d R . P A 1
H5B H 0.7729 0.2557 1.3039 0.069 Uiso 0.5 1 d R . P A 1
C5A C 0.816(4) 0.175(4) 1.320(4) 0.058(4) Uani 0.5 1 d D U P A 2
H5AA H 0.7483 0.1456 1.3009 0.069 Uiso 0.5 1 d R . P A 2
H5AB H 0.8068 0.2304 1.3480 0.069 Uiso 0.5 1 d R . P A 2
C6 C 0.850(4) 0.162(3) 1.404(3) 0.058(4) Uani 0.5 1 d . U P A 1
H6A H 0.8105 0.1792 1.4518 0.070 Uiso 0.5 1 d R . P A 1
H6B H 0.9215 0.1858 1.4233 0.070 Uiso 0.5 1 d R . P A 1
C6A C 0.874(3) 0.114(3) 1.3839(19) 0.059(4) Uani 0.5 1 d D U P A 2
H6AA H 0.9402 0.1448 1.4095 0.070 Uiso 0.5 1 d R . P A 2
H6AB H 0.8892 0.0600 1.3543 0.070 Uiso 0.5 1 d R . P A 2
C7 C 0.872(4) 0.058(3) 1.420(3) 0.058(4) Uani 0.5 1 d D U P A 1
H7A H 0.9399 0.0411 1.4069 0.070 Uiso 0.5 1 d R . P A 1
H7B H 0.8162 0.0388 1.3653 0.070 Uiso 0.5 1 d R . P A 1
C7A C 0.796(3) 0.092(2) 1.459(3) 0.059(4) Uani 0.5 1 d D U P A 2
H7AA H 0.7358 0.1305 1.4517 0.071 Uiso 0.5 1 d R . P A 2
H7AB H 0.8379 0.0915 1.5262 0.071 Uiso 0.5 1 d R . P A 2
C8 C 0.852(4) 0.016(3) 1.518(3) 0.095(16) Uani 0.5 1 d D U P A 1
H8A H 0.8548 -0.0461 1.5114 0.142 Uiso 0.5 1 d R . P A 1
H8B H 0.9086 0.0347 1.5722 0.142 Uiso 0.5 1 d R . P A 1
H8C H 0.7838 0.0324 1.5302 0.142 Uiso 0.5 1 d R . P A 1
C8A C 0.770(4) -0.003(2) 1.421(4) 0.14(2) Uani 0.5 1 d D U P A 2
H8AA H 0.7244 -0.0310 1.4575 0.206 Uiso 0.5 1 d R . P A 2
H8AB H 0.7332 0.0014 1.3523 0.206 Uiso 0.5 1 d R . P A 2
H8AC H 0.8344 -0.0371 1.4261 0.206 Uiso 0.5 1 d R . P A 2
C9 C 0.7844(14) -0.0690(13) 0.8242(14) 0.049(6) Uani 1 1 d . . . . .
H9A H 0.8279 -0.0691 0.7733 0.074 Uiso 1 1 calc GR . . . .
H9B H 0.8326 -0.0708 0.8915 0.074 Uiso 1 1 calc GR . . . .
H9C H 0.7403 -0.0156 0.8171 0.074 Uiso 1 1 calc GR . . . .
C10 C 0.7060(16) -0.2059(13) 0.7346(15) 0.052(6) Uani 1 1 d . U . . .
H10 H 0.7446 -0.2058 0.6853 0.063 Uiso 1 1 d R . . . .
C11 C 0.6233(17) -0.2609(15) 0.7468(17) 0.062(7) Uani 1 1 d . U . . .
H11 H 0.5933 -0.3075 0.7032 0.074 Uiso 1 1 calc R . . . .
C12 C 0.6465(13) -0.1655(12) 0.8686(13) 0.029(3) Uani 1 1 d . U . . .
C13 C 0.498(4) -0.273(3) 0.861(4) 0.097(8) Uiso 0.5 1 d D U P B 2
H13A H 0.4492 -0.2991 0.8052 0.117 Uiso 0.5 1 d R . P B 2
H13B H 0.4618 -0.2305 0.8915 0.117 Uiso 0.5 1 d R . P B 2
C13A C 0.539(2) -0.296(4) 0.896(4) 0.098(8) Uiso 0.5 1 d D U P B 1
H13C H 0.5501 -0.2776 0.9636 0.118 Uiso 0.5 1 d R . P B 1
H13D H 0.5664 -0.3540 0.8938 0.118 Uiso 0.5 1 d R . P B 1
C14 C 0.553(3) -0.340(3) 0.941(4) 0.100(8) Uiso 0.5 1 d D U P B 2
H14A H 0.5976 -0.3135 0.9989 0.120 Uiso 0.5 1 d R . P B 2
H14B H 0.5964 -0.3783 0.9113 0.120 Uiso 0.5 1 d R . P B 2
C14A C 0.4220(18) -0.297(3) 0.832(3) 0.101(8) Uiso 0.5 1 d D U P B 1
H14C H 0.4123 -0.3030 0.7612 0.121 Uiso 0.5 1 d R . P B 1
H14D H 0.3897 -0.2433 0.8461 0.121 Uiso 0.5 1 d R . P B 1
C15 C 0.451(2) -0.389(3) 0.956(4) 0.105(8) Uiso 0.5 1 d D U P B 2
H15A H 0.4037 -0.3508 0.9862 0.126 Uiso 0.5 1 calc R . P B 2
H15B H 0.4080 -0.4137 0.8919 0.126 Uiso 0.5 1 calc R . P B 2
C15A C 0.377(3) -0.375(3) 0.884(4) 0.104(8) Uiso 0.5 1 d D U P B 1
H15C H 0.3860 -0.3678 0.9539 0.124 Uiso 0.5 1 d R . P B 1
H15D H 0.4109 -0.4278 0.8702 0.124 Uiso 0.5 1 d R . P B 1
C16 C 0.506(4) -0.461(2) 1.029(3) 0.108(8) Uiso 0.5 1 d D U P B 2
H16A H 0.4510 -0.4978 1.0458 0.130 Uiso 0.5 1 d R . P B 2
H16B H 0.5494 -0.4948 0.9941 0.130 Uiso 0.5 1 d R . P B 2
H16C H 0.5511 -0.4379 1.0900 0.130 Uiso 0.5 1 d R . P B 2
C16A C 0.256(2) -0.365(3) 0.832(5) 0.15(3) Uiso 0.5 1 d D U P B 1
H16D H 0.2276 -0.3107 0.8543 0.227 Uiso 0.5 1 calc GR . P B 1
H16E H 0.2155 -0.4150 0.8509 0.227 Uiso 0.5 1 calc GR . P B 1
H16F H 0.2466 -0.3641 0.7590 0.227 Uiso 0.5 1 calc GR . P B 1

loop_
_atom_site_aniso_label
_atom_site_aniso_U_11
_atom_site_aniso_U_22
_atom_site_aniso_U_33
_atom_site_aniso_U_23
_atom_site_aniso_U_13
_atom_site_aniso_U_12
Pd1 0.0218(8) 0.0311(9) 0.0321(9) 0.0002(8) 0.0116(7) 0.0022(7)
Pd2 0.0285(8) 0.0273(9) 0.0277(9) 0.0007(7) 0.0096(7) 0.0025(7)
Se1 0.0281(11) 0.0305(11) 0.0290(12) -0.0017(10) 0.0130(9) 0.0017(10)
Se2 0.0250(11) 0.0334(12) 0.0328(12) -0.0060(9) 0.0127(9) -0.0029(9)
Cl1 0.030(3) 0.034(3) 0.041(3) 0.005(2) 0.018(2) 0.006(2)
Cl2 0.030(3) 0.039(3) 0.038(3) -0.005(2) -0.001(2) 0.009(2)
Cl3 0.031(3) 0.033(3) 0.054(3) 0.008(3) 0.016(2) 0.006(2)
Cl4 0.036(3) 0.050(4) 0.033(3) 0.002(3) 0.004(2) -0.001(3)
N1 0.014(7) 0.031(7) 0.028(7) -0.004(6) 0.015(6) 0.002(6)
N2 0.064(10) 0.070(10) 0.045(9) -0.009(8) 0.028(7) -0.006(8)
N3 0.012(7) 0.035(8) 0.041(9) -0.019(7) 0.007(6) -0.010(6)
N4 0.070(13) 0.064(13) 0.049(12) -0.023(10) 0.047(10) -0.022(11)
C1 0.020(10) 0.033(11) 0.029(11) 0.006(9) -0.002(8) 0.009(9)
C2 0.040(12) 0.019(11) 0.034(12) -0.012(9) 0.008(10) -0.007(9)
C3 0.056(14) 0.007(10) 0.060(15) -0.001(10) 0.023(12) -0.012(10)
C4 0.071(17) 0.046(15) 0.10(2) -0.022(14) 0.059(16) -0.035(13)
C5 0.065(10) 0.070(10) 0.045(9) -0.009(8) 0.028(7) -0.006(8)
C5A 0.065(10) 0.070(10) 0.045(9) -0.009(8) 0.028(7) -0.005(8)
C6 0.066(10) 0.071(11) 0.045(9) -0.008(8) 0.028(7) -0.005(8)
C6A 0.066(10) 0.071(11) 0.046(9) -0.008(8) 0.028(7) -0.005(8)
C7 0.066(10) 0.071(11) 0.045(9) -0.008(8) 0.028(8) -0.004(9)
C7A 0.067(10) 0.072(11) 0.046(9) -0.008(8) 0.027(8) -0.004(9)
C8 0.09(3) 0.09(3) 0.08(3) 0.02(3) -0.01(3) 0.03(3)
C8A 0.12(4) 0.14(4) 0.12(4) -0.02(3) -0.04(3) 0.00(3)
C9 0.023(11) 0.080(18) 0.049(14) -0.004(12) 0.017(10) -0.012(11)
C10 0.053(9) 0.062(10) 0.046(9) -0.021(8) 0.021(8) -0.002(8)
C11 0.067(10) 0.063(10) 0.059(10) -0.021(8) 0.024(8) -0.012(8)
C12 0.010(7) 0.037(8) 0.040(9) -0.019(7) 0.007(6) -0.011(6)

loop_
_atom_type_symbol
_atom_type_description
_atom_type_scat_dispersion_real
_atom_type_scat_dispersion_imag
_atom_type_scat_source
C C 0.0033 0.0016 'International Tables Vol C Tables 4.2.6.8 and 6.1.1.4'
H H 0.0000 0.0000 'International Tables Vol C Tables 4.2.6.8 and 6.1.1.4'
Cl Cl 0.1484 0.1585 'International Tables Vol C Tables 4.2.6.8 and 6.1.1.4'
N N 0.0061 0.0033 'International Tables Vol C Tables 4.2.6.8 and 6.1.1.4'
Pd Pd -0.9988 1.0072 'International Tables Vol C Tables 4.2.6.8 and 6.1.1.4'
Se Se -0.0929 2.2259 'International Tables Vol C Tables 4.2.6.8 and 6.1.1.4'

loop_
_geom_angle_atom_site_label_1
_geom_angle_atom_site_label_2
_geom_angle_atom_site_label_3
_geom_angle
_geom_angle_site_symmetry_1
Se1 Pd1 Se2 81.38(8) .
Cl3 Pd1 Se1 93.63(14) .
Cl3 Pd1 Se2 174.24(14) .
Cl4 Pd1 Se1 171.42(15) .
Cl4 Pd1 Se2 91.26(14) .
Cl4 Pd1 Cl3 93.94(18) .
Se2 Pd2 Se1 81.38(7) .
Cl1 Pd2 Se1 173.11(13) .
Cl1 Pd2 Se2 91.79(13) .
Cl2 Pd2 Se1 92.32(13) .
Cl2 Pd2 Se2 173.62(14) .
Cl2 Pd2 Cl1 94.52(16) .
Pd1 Se1 Pd2 87.37(8) .
C2 Se1 Pd1 107.7(6) .
C2 Se1 Pd2 104.8(5) .
Pd2 Se2 Pd1 87.33(7) .
C12 Se2 Pd1 106.2(6) .
C12 Se2 Pd2 104.3(5) .
C2 N1 C1 124.4(15) .
C2 N1 C3 111.0(15) .
C3 N1 C1 124.7(15) .
C2 N2 C5 128(3) .
C2 N2 C5A 130(3) .
C4 N2 C2 109.7(17) .
C4 N2 C5 120(3) .
C4 N2 C5A 120(3) .
C10 N3 C9 124.9(16) .
C12 N3 C9 124.2(15) .
C12 N3 C10 110.9(15) .
C11 N4 C13 124(3) .
C11 N4 C13A 127(3) .
C12 N4 C11 109.6(17) .
C12 N4 C13 125(3) .
C12 N4 C13A 120(3) .
N1 C1 H1A 109.4 .
N1 C1 H1B 109.5 .
N1 C1 H1C 109.5 .
H1A C1 H1B 109.5 .
H1A C1 H1C 109.5 .
H1B C1 H1C 109.5 .
N1 C2 Se1 133.7(13) .
N1 C2 N2 106.6(15) .
N2 C2 Se1 119.6(14) .
N1 C3 H3 127.0 .
C4 C3 N1 106.0(18) .
C4 C3 H3 127.0 .
N2 C4 C3 107(2) .
N2 C4 H4 126.7 .
C3 C4 H4 126.7 .
N2 C5 H5A 109.1 .
N2 C5 H5B 112.1 .
N2 C5 C6 110(3) .
H5A C5 H5B 107.3 .
C6 C5 H5A 108.0 .
C6 C5 H5B 110.0 .
N2 C5A H5AA 104.8 .
N2 C5A H5AB 114.6 .
H5AA C5A H5AB 109.6 .
C6A C5A N2 110(4) .
C6A C5A H5AA 99.9 .
C6A C5A H5AB 116.5 .
C5 C6 H6A 108.3 .
C5 C6 H6B 111.3 .
C5 C6 C7 119(4) .
H6A C6 H6B 109.0 .
C7 C6 H6A 106.5 .
C7 C6 H6B 102.6 .
C5A C6A H6AA 101.0 .
C5A C6A H6AB 116.4 .
C5A C6A C7A 103(3) .
H6AA C6A H6AB 110.2 .
C7A C6A H6AA 118.9 .
C7A C6A H6AB 107.3 .
C6 C7 H7A 112.4 .
C6 C7 H7B 97.4 .
H7A C7 H7B 108.2 .
C8 C7 C6 118(4) .
C8 C7 H7A 112.1 .
C8 C7 H7B 107.6 .
C6A C7A H7AA 113.3 .
C6A C7A H7AB 108.7 .
H7AA C7A H7AB 111.2 .
C8A C7A C6A 95(2) .
C8A C7A H7AA 116.6 .
C8A C7A H7AB 110.7 .
C7 C8 H8A 108.4 .
C7 C8 H8B 107.6 .
C7 C8 H8C 112.2 .
H8A C8 H8B 109.5 .
H8A C8 H8C 109.5 .
H8B C8 H8C 109.7 .
C7A C8A H8AA 110.2 .
C7A C8A H8AB 106.3 .
C7A C8A H8AC 112.0 .
H8AA C8A H8AB 109.2 .
H8AA C8A H8AC 109.4 .
H8AB C8A H8AC 109.7 .
N3 C9 H9A 109.4 .
N3 C9 H9B 109.5 .
N3 C9 H9C 109.5 .
H9A C9 H9B 109.5 .
H9A C9 H9C 109.5 .
H9B C9 H9C 109.5 .
N3 C10 H10 126.5 .
N3 C10 C11 104.0(18) .
C11 C10 H10 129.4 .
N4 C11 C10 108(2) .
N4 C11 H11 125.8 .
C10 C11 H11 125.8 .
N3 C12 Se2 132.0(13) .
N3 C12 N4 106.9(15) .
N4 C12 Se2 121.0(13) .
N4 C13 H13A 111.0 .
N4 C13 H13B 112.5 .
N4 C13 C14 101(3) .
H13A C13 H13B 110.0 .
C14 C13 H13A 113.3 .
C14 C13 H13B 109.0 .
N4 C13A H13C 114.5 .
N4 C13A H13D 108.5 .
N4 C13A C14A 100(2) .
H13C C13A H13D 109.4 .
C14A C13A H13C 117.4 .
C14A C13A H13D 106.5 .
C13 C14 H14A 112.7 .
C13 C14 H14B 107.9 .
C13 C14 C15 99.0(8) .
H14A C14 H14B 109.3 .
C15 C14 H14A 117.1 .
C15 C14 H14B 110.3 .
C13A C14A H14C 117.4 .
C13A C14A H14D 106.4 .
C13A C14A C15A 98.6(8) .
H14C C14A H14D 109.6 .
C15A C14A H14C 114.1 .
C15A C14A H14D 110.0 .
C14 C15 H15A 112.0 .
C14 C15 H15B 111.9 .
H15A C15 H15B 109.7 .
C16 C15 C14 99.0(8) .
C16 C15 H15A 112.0 .
C16 C15 H15B 112.0 .
C14A C15A H15C 114.1 .
C14A C15A H15D 110.0 .
H15C C15A H15D 109.6 .
C16A C15A C14A 98.7(8) .
C16A C15A H15C 108.5 .
C16A C15A H15D 115.6 .
C15 C16 H16A 108.9 .
C15 C16 H16B 106.5 .
C15 C16 H16C 112.9 .
C16 C16 C15 105(5) 3_647
C16 C16 H16A 69.8 3_647
C16 C16 H16B 42.9 3_647
C16 C16 H16C 139.4 3_647
H16A C16 H16B 109.5 .
H16A C16 H16C 109.5 .
H16B C16 H16C 109.5 .
C15A C16A H16D 110.6 .
C15A C16A H16E 110.5 .
C15A C16A H16F 110.6 .
H16D C16A H16E 108.4 .
H16D C16A H16F 108.3 .
H16E C16A H16F 108.4 .

loop_
_geom_bond_atom_site_label_1
_geom_bond_atom_site_label_2
_geom_bond_distance
_geom_bond_site_symmetry_2
Pd1 Se1 2.400(2) .
Pd1 Se2 2.402(2) .
Pd1 Cl3 2.327(5) .
Pd1 Cl4 2.314(5) .
Pd2 Se1 2.401(2) .
Pd2 Se2 2.401(2) .
Pd2 Cl1 2.338(5) .
Pd2 Cl2 2.333(5) .
Se1 C2 1.903(17) .
Se2 C12 1.899(17) .
N1 C1 1.463(19) .
N1 C2 1.295(19) .
N1 C3 1.38(2) .
N2 C2 1.36(2) .
N2 C4 1.36(2) .
N2 C5 1.50(5) .
N2 C5A 1.51(5) .
N3 C9 1.46(2) .
N3 C10 1.37(2) .
N3 C12 1.328(19) .
N4 C11 1.33(2) .
N4 C12 1.33(2) .
N4 C13 1.46(5) .
N4 C13A 1.53(4) .
C1 H1A 0.9800 .
C1 H1B 0.9800 .
C1 H1C 0.9800 .
C3 H3 0.9500 .
C3 C4 1.36(3) .
C4 H4 0.9500 .
C5 H5A 0.9525 .
C5 H5B 0.9540 .
C5 C6 1.54(6) .
C5A H5AA 0.9520 .
C5A H5AB 0.9526 .
C5A C6A 1.37(5) .
C6 H6A 0.9488 .
C6 H6B 0.9518 .
C6 C7 1.61(6) .
C6A H6AA 0.9522 .
C6A H6AB 0.9524 .
C6A C7A 1.62(5) .
C7 H7A 0.9509 .
C7 H7B 0.9500 .
C7 C8 1.560(10) .
C7A H7AA 0.9524 .
C7A H7AB 0.9480 .
C7A C8A 1.548(10) .
C8 H8A 0.9549 .
C8 H8B 0.9498 .
C8 H8C 0.9509 .
C8A H8AA 0.9498 .
C8A H8AB 0.9473 .
C8A H8AC 0.9523 .
C9 H9A 0.9800 .
C9 H9B 0.9800 .
C9 H9C 0.9800 .
C10 H10 0.9180 .
C10 C11 1.38(3) .
C11 H11 0.9500 .
C13 H13A 0.9496 .
C13 H13B 0.9509 .
C13 C14 1.548(10) .
C13A H13C 0.9470 .
C13A H13D 0.9539 .
C13A C14A 1.542(10) .
C14 H14A 0.9496 .
C14 H14B 0.9512 .
C14 C15 1.548(10) .
C14A H14C 0.9465 .
C14A H14D 0.9525 .
C14A C15A 1.556(10) .
C15 H15A 0.9900 .
C15 H15B 0.9900 .
C15 C16 1.545(10) .
C15A H15C 0.9464 .
C15A H15D 0.9532 .
C15A C16A 1.549(10) .
C16 C16 1.42(9) 3_647
C16 H16A 0.9599 .
C16 H16B 0.9600 .
C16 H16C 0.9600 .
C16A H16D 0.9914 .
C16A H16E 0.9913 .
C16A H16F 0.9913 .
